data_2224478
loop_
_publ_author_name
'Venter, Johan A.'
'Purcell, W.'
'Visser, H. G.'

_publ_section_title
Di-\m-iodido-bis[acetyl(4-methyl-2,6,7-trioxa-1-phosphabicyclo[2.2.2]octane)(<i>N</i>-nitroso-<i>N</i>-oxidoaniline-\k^2^<i>O</i>,<i>O</i>')rhodium(III)]
_journal_coeditor_code WM2267
_journal_issue 12
_journal_name_full 'Acta Crystallographica Section E'
_journal_page_first m1528
_journal_page_last m1529
_journal_paper_doi 10.1107/S1600536809043050
_journal_volume 65
_journal_year 2009
_chemical_formula_iupac '[Rh2 (C6 H5 N2 O2)2 (C2 H3 O)2 I2 (C5 H9 O3 P)2]'
_chemical_formula_moiety 'C26 H34 I2 N4 O12 P2 Rh2'
_chemical_formula_sum 'C26 H34 I2 N4 O12 P2 Rh2'
_chemical_formula_weight 1116.14
_chemical_name_systematic
;
Di-\m-iodido-bis[acetyl(4-methyl-2,6,7-trioxa-1-
phosphabicyclo[2.2.2]octane)(<i>N</i>-nitroso-<i>N</i>-oxidoaniline-
\k^2^<i>O</i>,<i>O</i>')rhodium(III)]
;
_space_group_IT_number 14
_symmetry_cell_setting monoclinic
_symmetry_space_group_name_Hall '-P 2ybc'
_symmetry_space_group_name_H-M 'P 1 21/c 1'
_audit_creation_method 'WinGX routine CIF_UPDATE'
_cell_angle_alpha 90
_cell_angle_beta 112.75(3)
_cell_angle_gamma 90
_cell_formula_units_Z 2
_cell_length_a 10.055(2)
_cell_length_b 16.944(3)
_cell_length_c 11.149(2)
_cell_measurement_reflns_used 859
_cell_measurement_temperature 293(2)
_cell_measurement_theta_max 28.1
_cell_measurement_theta_min 2.3
_cell_volume 1751.7(7)
_computing_cell_refinement 'SAINT-Plus (Bruker, 2004)'
_computing_data_collection 'SMART (Bruker, 2004)'
_computing_data_reduction 'SAINT-Plus (Bruker, 2004)'
_computing_molecular_graphics 'DIAMOND (Brandenburg & Putz, 2005)'
_computing_publication_material 'WinGX (Farrugia, 1999)'
_computing_structure_refinement 'SHELXL97 (Sheldrick, 2008)'
_computing_structure_solution 'SIR97 (Altomare <i>et al.</i>,  1999)'
_diffrn_ambient_temperature 293(2)
_diffrn_measured_fraction_theta_full 0.998
_diffrn_measured_fraction_theta_max 0.998
_diffrn_measurement_device_type 'Bruker SMART CCD 1K'
_diffrn_measurement_method \w
_diffrn_radiation_monochromator graphite
_diffrn_radiation_type MoK\a
_diffrn_radiation_wavelength 0.71073
_diffrn_reflns_av_R_equivalents 0.0506
_diffrn_reflns_limit_h_max 11
_diffrn_reflns_limit_h_min -13
_diffrn_reflns_limit_k_max 14
_diffrn_reflns_limit_k_min -22
_diffrn_reflns_limit_l_max 14
_diffrn_reflns_limit_l_min -12
_diffrn_reflns_number 12035
_diffrn_reflns_theta_full 28.29
_diffrn_reflns_theta_max 28.29
_diffrn_reflns_theta_min 2.2
_diffrn_standards_decay_% 0
_diffrn_standards_interval_count 0
_diffrn_standards_interval_time 0
_diffrn_standards_number 0
_exptl_absorpt_coefficient_mu 2.86
_exptl_absorpt_correction_T_max 0.8471
_exptl_absorpt_correction_T_min 0.763
_exptl_absorpt_correction_type multi-scan
_exptl_absorpt_process_details
;
(SADABS; Bruker, 2004)
;
_exptl_crystal_colour brown-red
_exptl_crystal_density_diffrn 2.116
_exptl_crystal_density_method 'not measured'
_exptl_crystal_description cuboid
_exptl_crystal_F_000 1080
_exptl_crystal_size_max 0.10
_exptl_crystal_size_mid 0.08
_exptl_crystal_size_min 0.06
_refine_diff_density_max 0.926
_refine_diff_density_min -0.495
_refine_ls_extinction_method none
_refine_ls_goodness_of_fit_ref 0.951
_refine_ls_hydrogen_treatment constr
_refine_ls_matrix_type full
_refine_ls_number_parameters 220
_refine_ls_number_reflns 4344
_refine_ls_number_restraints 1
_refine_ls_restrained_S_all 0.95
_refine_ls_R_factor_gt 0.0327
_refine_ls_shift/su_max 0
_refine_ls_structure_factor_coef Fsqd
_refine_ls_weighting_details 'w=1/[\s^2^(Fo^2^)+(0.0354P)^2^] where P=(Fo^2^+2Fc^2^)/3'
_refine_ls_weighting_scheme calc
_refine_ls_wR_factor_ref 0.0754
_reflns_number_gt 3129
_reflns_number_total 4344
_reflns_threshold_expression I>2\s(I)
_cod_data_source_file wm2267.cif
_cod_data_source_block I
_cod_depositor_comments
;
The following automatic conversions were performed:
'_symmetry_cell_setting' value 'Monoclinic' changed to 'monoclinic'
according to '/home/saulius/struct/CIF-dictionaries/cif_core.dic'
dictionary named 'cif_core.dic' version 2.4.1 from 2010-06-29.

Automatic conversion script
Id: cif_fix_enum 1527 2010-12-29 10:47:43Z saulius 

The following automatic conversions were performed:

'_symmetry_cell_setting' value 'Monoclinic' changed to 'monoclinic'
according to /home/saulius/struct/CIF-dictionaries/cif_core.dic
dictionary named 'cif_core.dic' version 2.4.1 from 2010-06-29.

Automatic conversion script
Id: cif_fix_values 1715 2011-07-08 13:25:40Z adriana 
;
_cod_original_sg_symbol_H-M 'P 21/c'
_cod_database_code 2224478
_cod_database_fobs_code 2224478

loop_
_space_group_symop_operation_xyz
'x, y, z'
'-x, y+1/2, -z+1/2'
'-x, -y, -z'
'x, -y-1/2, z-1/2'

loop_
_atom_site_type_symbol
_atom_site_label
_atom_site_fract_x
_atom_site_fract_y
_atom_site_fract_z
_atom_site_U_iso_or_equiv
_atom_site_adp_type
_atom_site_calc_flag
_atom_site_refinement_flags
_atom_site_occupancy
_atom_site_disorder_assembly
_atom_site_disorder_group
C C6 0.3530(9) 0.3279(4) 0.4556(7) 0.0389(18) Uani d . 1 . .
C C5 0.3479(11) 0.2939(5) 0.5784(8) 0.053(2) Uani d . 1 . .
H H1A 0.4329 0.3102 0.6522 0.064 Uiso calc R 1 . .
H H1B 0.2637 0.314 0.5908 0.064 Uiso calc R 1 . .
C C4 0.4801(10) 0.2932(5) 0.4347(9) 0.050(2) Uani d . 1 . .
H H2A 0.4849 0.3154 0.3563 0.06 Uiso calc R 1 . .
H H2B 0.568 0.3073 0.5072 0.06 Uiso calc R 1 . .
C C7 0.3688(11) 0.4178(5) 0.4674(9) 0.060(3) Uani d . 1 . .
H H5A 0.4549 0.431 0.5408 0.091 Uiso calc R 1 . .
H H5B 0.2867 0.4399 0.479 0.091 Uiso calc R 1 . .
H H5C 0.3747 0.4389 0.3897 0.091 Uiso calc R 1 . .
O O1 0.1009(7) 0.0872(4) 0.5202(7) 0.0698(19) Uani d . 1 . .
C C1 0.1039(9) 0.0605(5) 0.4219(9) 0.045(2) Uani d . 1 . .
C C2 -0.0248(11) 0.0383(7) 0.3093(10) 0.074(3) Uani d . 1 . .
H H9A -0.0107 -0.0129 0.279 0.111 Uiso calc R 1 . .
H H9B -0.0418 0.0763 0.2412 0.111 Uiso calc R 1 . .
H H9C -0.1064 0.0366 0.3338 0.111 Uiso calc R 1 . .
I I 0.43362(5) -0.00049(3) 0.64352(4) 0.03779(16) Uani d . 1 . .
Rh Rh 0.29476(7) 0.04485(4) 0.40073(6) 0.03779(16) Uani d U 1 . .
P P 0.3320(2) 0.17126(11) 0.43763(19) 0.0342(4) Uani d . 1 . .
O O2 0.2452(6) -0.0699(3) 0.3412(5) 0.0382(12) Uani d . 1 . .
N N1 0.1775(7) -0.0076(4) 0.1406(6) 0.0433(16) Uani d . 1 . .
O O3 0.2017(6) 0.0583(3) 0.2034(5) 0.0413(13) Uani d . 1 . .
N N2 0.1995(7) -0.0702(3) 0.2114(6) 0.0366(14) Uani d . 1 . .
C C11 0.1793(8) -0.1465(4) 0.1476(7) 0.0355(17) Uani d . 1 . .
O O6 0.4702(6) 0.2079(3) 0.4228(6) 0.0495(14) Uani d . 1 . .
O O4 0.2045(6) 0.2201(3) 0.3337(5) 0.0511(15) Uani d . 1 . .
O O5 0.3416(7) 0.2073(3) 0.5719(5) 0.0535(16) Uani d . 1 . .
C C15 0.2426(11) -0.2819(5) 0.1644(10) 0.061(3) Uani d . 1 . .
H H010 0.292 -0.3249 0.2131 0.073 Uiso calc R 1 . .
C C16 0.2521(10) -0.2091(5) 0.2224(8) 0.050(2) Uani d . 1 . .
H H011 0.3069 -0.2026 0.3107 0.061 Uiso calc R 1 . .
C C13 0.0867(11) -0.2264(6) -0.0368(10) 0.068(3) Uani d . 1 . .
H H012 0.0298 -0.2321 -0.1248 0.082 Uiso calc R 1 . .
C C12 0.0962(10) -0.1545(5) 0.0197(8) 0.058(2) Uani d . 1 . .
H H013 0.0463 -0.1114 -0.0288 0.07 Uiso calc R 1 . .
C C14 0.1587(11) -0.2907(6) 0.0322(10) 0.065(3) Uani d . 1 . .
H H014 0.1518 -0.3393 -0.0083 0.078 Uiso calc R 1 . .
C C3 0.2178(10) 0.3068(4) 0.3415(9) 0.051(2) Uani d . 1 . .
H H01A 0.1346 0.3297 0.3522 0.061 Uiso calc R 1 . .
H H01B 0.2222 0.3275 0.262 0.061 Uiso calc R 1 . .

loop_
_atom_site_aniso_label
_atom_site_aniso_U_11
_atom_site_aniso_U_22
_atom_site_aniso_U_33
_atom_site_aniso_U_12
_atom_site_aniso_U_13
_atom_site_aniso_U_23
C6 0.059(5) 0.025(4) 0.037(4) 0.005(4) 0.022(4) 0.005(3)
C5 0.086(7) 0.039(5) 0.042(5) 0.001(4) 0.033(5) -0.008(4)
C4 0.064(6) 0.030(4) 0.064(6) -0.013(4) 0.034(5) -0.010(4)
C7 0.097(8) 0.035(5) 0.056(6) 0.003(5) 0.036(5) 0.007(4)
O1 0.070(5) 0.070(5) 0.085(5) 0.003(4) 0.047(4) -0.006(4)
C1 0.050(5) 0.040(5) 0.053(5) 0.010(4) 0.027(4) 0.004(4)
C2 0.060(7) 0.091(8) 0.076(7) 0.000(6) 0.032(6) 0.008(6)
I 0.0466(3) 0.0360(2) 0.0325(2) 0.00276(18) 0.01725(17) 0.00362(16)
Rh 0.0466(3) 0.0360(2) 0.0325(2) 0.00276(18) 0.01725(17) 0.00362(16)
P 0.0421(11) 0.0291(10) 0.0324(10) 0.0012(8) 0.0155(8) 0.0015(8)
O2 0.058(3) 0.024(2) 0.035(3) -0.008(2) 0.021(3) -0.002(2)
N1 0.043(4) 0.051(4) 0.029(3) 0.001(3) 0.007(3) 0.005(3)
O3 0.054(3) 0.024(3) 0.044(3) 0.001(2) 0.017(3) 0.007(2)
N2 0.046(4) 0.028(3) 0.035(3) -0.003(3) 0.015(3) 0.001(3)
C11 0.040(4) 0.030(4) 0.038(4) -0.004(3) 0.017(3) -0.006(3)
O6 0.051(3) 0.032(3) 0.076(4) -0.004(3) 0.036(3) -0.007(3)
O4 0.056(4) 0.030(3) 0.052(3) 0.009(3) 0.004(3) 0.002(3)
O5 0.100(5) 0.032(3) 0.038(3) -0.001(3) 0.038(3) 0.000(2)
C15 0.078(7) 0.039(5) 0.064(6) 0.004(5) 0.025(5) -0.002(4)
C16 0.067(6) 0.038(4) 0.041(5) 0.002(4) 0.016(4) -0.006(4)
C13 0.071(7) 0.066(7) 0.053(6) -0.016(5) 0.008(5) -0.022(5)
C12 0.062(6) 0.055(6) 0.041(5) 0.002(5) 0.001(4) -0.005(4)
C14 0.067(7) 0.053(6) 0.079(7) -0.021(5) 0.033(6) -0.030(5)
C3 0.072(6) 0.026(4) 0.054(5) 0.010(4) 0.022(5) 0.003(4)

loop_
_atom_type_symbol
_atom_type_description
_atom_type_scat_dispersion_real
_atom_type_scat_dispersion_imag
_atom_type_scat_source
C C 0.0033 0.0016 'International Tables Vol C Tables 4.2.6.8 and 6.1.1.4'
H H 0 0 'International Tables Vol C Tables 4.2.6.8 and 6.1.1.4'
O O 0.0106 0.006 'International Tables Vol C Tables 4.2.6.8 and 6.1.1.4'
P P 0.1023 0.0942 'International Tables Vol C Tables 4.2.6.8 and 6.1.1.4'
Rh Rh -1.1178 0.9187 'International Tables Vol C Tables 4.2.6.8 and 6.1.1.4'
I I -0.4742 1.8119 'International Tables Vol C Tables 4.2.6.8 and 6.1.1.4'
N N 0.0061 0.0033 'International Tables Vol C Tables 4.2.6.8 and 6.1.1.4'

loop_
_geom_angle_atom_site_label_1
_geom_angle_atom_site_label_2
_geom_angle_atom_site_label_3
_geom_angle_site_symmetry_1
_geom_angle_site_symmetry_3
_geom_angle
_geom_angle_publ_flag
C5 C6 C4 . . 108.7(7) ?
C5 C6 C3 . . 110.0(7) ?
C4 C6 C3 . . 108.7(7) ?
C5 C6 C7 . . 110.0(6) ?
C4 C6 C7 . . 109.6(7) ?
C3 C6 C7 . . 109.8(6) ?
O5 C5 C6 . . 110.7(6) ?
O5 C5 H1A . . 109.5 ?
C6 C5 H1A . . 109.5 ?
O5 C5 H1B . . 109.5 ?
C6 C5 H1B . . 109.5 ?
H1A C5 H1B . . 108.1 ?
O6 C4 C6 . . 111.8(6) ?
O6 C4 H2A . . 109.3 ?
C6 C4 H2A . . 109.3 ?
O6 C4 H2B . . 109.3 ?
C6 C4 H2B . . 109.3 ?
H2A C4 H2B . . 107.9 ?
C6 C7 H5A . . 109.5 ?
C6 C7 H5B . . 109.5 ?
H5A C7 H5B . . 109.5 ?
C6 C7 H5C . . 109.5 ?
H5A C7 H5C . . 109.5 ?
H5B C7 H5C . . 109.5 ?
O1 C1 C2 . . 123.8(9) ?
O1 C1 Rh . . 120.9(7) ?
C2 C1 Rh . . 115.3(7) ?
C1 C2 H9A . . 109.5 ?
C1 C2 H9B . . 109.5 ?
H9A C2 H9B . . 109.5 ?
C1 C2 H9C . . 109.5 ?
H9A C2 H9C . . 109.5 ?
H9B C2 H9C . . 109.5 ?
Rh I Rh . 3_656 93.30(2) y
C1 Rh O3 . . 92.9(3) y
C1 Rh O2 . . 92.2(3) y
O3 Rh O2 . . 78.74(19) y
C1 Rh P . . 87.2(2) ?
O3 Rh P . . 93.85(14) ?
O2 Rh P . . 172.54(15) y
C1 Rh I . . 93.9(2) y
O3 Rh I . . 168.12(14) y
O2 Rh I . . 91.25(14) ?
P Rh I . . 96.21(6) ?
C1 Rh I . 3_656 172.7(2) y
O3 Rh I . 3_656 85.36(16) ?
O2 Rh I . 3_656 80.51(15) ?
P Rh I . 3_656 99.96(6) ?
I Rh I . 3_656 86.70(2) ?
O6 P O5 . . 102.2(3) ?
O6 P O4 . . 102.2(3) ?
O5 P O4 . . 103.0(3) ?
O6 P Rh . . 117.2(2) ?
O5 P Rh . . 120.0(2) ?
O4 P Rh . . 110.0(2) ?
N2 O2 Rh . . 107.0(4) ?
O3 N1 N2 . . 115.4(6) ?
N1 O3 Rh . . 113.5(4) ?
N1 N2 O2 . . 124.3(6) ?
N1 N2 C11 . . 118.3(6) ?
O2 N2 C11 . . 117.3(6) ?
C12 C11 C16 . . 122.0(7) ?
C12 C11 N2 . . 121.2(7) ?
C16 C11 N2 . . 116.7(7) ?
C4 O6 P . . 114.3(5) ?
C3 O4 P . . 116.6(5) ?
C5 O5 P . . 114.7(4) ?
C16 C15 C14 . . 119.7(9) ?
C16 C15 H010 . . 120.2 ?
C14 C15 H010 . . 120.2 ?
C11 C16 C15 . . 118.8(8) ?
C11 C16 H011 . . 120.6 ?
C15 C16 H011 . . 120.6 ?
C14 C13 C12 . . 121.8(9) ?
C14 C13 H012 . . 119.1 ?
C12 C13 H012 . . 119.1 ?
C11 C12 C13 . . 118.9(9) ?
C11 C12 H013 . . 120.6 ?
C13 C12 H013 . . 120.6 ?
C13 C14 C15 . . 118.8(8) ?
C13 C14 H014 . . 120.6 ?
C15 C14 H014 . . 120.6 ?
O4 C3 C6 . . 108.6(6) ?
O4 C3 H01A . . 110 ?
C6 C3 H01A . . 110 ?
O4 C3 H01B . . 110 ?
C6 C3 H01B . . 110 ?
H01A C3 H01B . . 108.4 ?

loop_
_geom_bond_atom_site_label_1
_geom_bond_atom_site_label_2
_geom_bond_site_symmetry_2
_geom_bond_distance
_geom_bond_publ_flag
C6 C5 . 1.504(10) ?
C6 C4 . 1.504(11) ?
C6 C3 . 1.502(12) ?
C6 C7 . 1.533(10) ?
C5 O5 . 1.468(9) ?
C5 H1A . 0.97 ?
C5 H1B . 0.97 ?
C4 O6 . 1.451(8) ?
C4 H2A . 0.97 ?
C4 H2B . 0.97 ?
C7 H5A . 0.96 ?
C7 H5B . 0.96 ?
C7 H5C . 0.96 ?
O1 C1 . 1.196(10) ?
C1 C2 . 1.461(13) ?
C1 Rh . 2.040(8) y
C2 H9A . 0.96 ?
C2 H9B . 0.96 ?
C2 H9C . 0.96 ?
I Rh . 2.6351(8) y
I Rh 3_656 3.0511(9) ?
Rh O3 . 2.044(5) y
Rh O2 . 2.052(5) y
Rh P . 2.186(2) y
Rh I 3_656 3.0511(9) y
P O6 . 1.588(6) y
P O5 . 1.585(5) y
P O4 . 1.589(5) ?
O2 N2 . 1.339(7) ?
N1 O3 . 1.290(8) ?
N1 N2 . 1.289(8) ?
N2 C11 . 1.451(9) ?
C11 C12 . 1.352(10) ?
C11 C16 . 1.374(11) ?
O4 C3 . 1.474(9) ?
C15 C16 . 1.379(11) ?
C15 C14 . 1.394(13) ?
C15 H010 . 0.93 ?
C16 H011 . 0.93 ?
C13 C14 . 1.368(14) ?
C13 C12 . 1.358(12) ?
C13 H012 . 0.93 ?
C12 H013 . 0.93 ?
C14 H014 . 0.93 ?
C3 H01A . 0.97 ?
C3 H01B . 0.97 ?
